data_7717217
loop_
_publ_author_name
'Duan, Zhi-Cheng'
'Li, Guanghua'
'Li, Ke-Chang'
'Cui, Xiao-Bing'

_publ_section_title
;
 Three organic-inorganic polyoxoniobate-based compounds modified with
 Cu(II) amine complexes: synthesis, characterization, and catalytic
 studies for oxidation of styrene.
;
_journal_issue 44
_journal_name_full 'Dalton transactions (Cambridge, England : 2003)'
_journal_page_first 17880
_journal_page_last 17892
_journal_paper_doi 10.1039/d4dt02544j
_journal_volume 53
_journal_year 2024
_chemical_formula_moiety '2(K0.5 Nb12 O45 V3), C24 H64 Cu4 K N16, 4(C6 H15 Cu N4), 19(O)'
_chemical_formula_sum 'C48 H214 Cu8 K2 N32 Nb24 O109 V6'
_chemical_formula_weight 6106.50
_space_group_crystal_system tetragonal
_space_group_IT_number 140
_space_group_name_Hall '-I 4 2c'
_space_group_name_H-M_alt 'I 4/m c m'
_atom_sites_solution_hydrogens geom
_atom_sites_solution_primary iterative
_audit_creation_date 2024-08-21
_audit_creation_method
;
Olex2 1.5
(compiled 2024.02.16 svn.r378c4104 for OlexSys, GUI svn.r6928)
;
_audit_update_record
;
2024-08-21 deposited with the CCDC.	2024-10-14 downloaded from the CCDC.
;
_cell_angle_alpha 90
_cell_angle_beta 90
_cell_angle_gamma 90
_cell_formula_units_Z 4
_cell_length_a 26.3856(7)
_cell_length_b 26.3856(7)
_cell_length_c 27.5212(19)
_cell_measurement_reflns_used 9014
_cell_measurement_temperature 299.00
_cell_measurement_theta_max 25.34
_cell_measurement_theta_min 2.44
_cell_volume 19160.3(15)
_computing_cell_refinement 'SAINT V8.38A (Bruker, 2018)'
_computing_data_reduction 'SAINT V8.38A (Bruker, 2018)'
_computing_molecular_graphics 'Olex2 1.5 (Dolomanov et al., 2009)'
_computing_publication_material 'Olex2 1.5 (Dolomanov et al., 2009)'
_computing_structure_refinement 'XL  (Sheldrick, 2008)'
_computing_structure_solution 'olex2.solve 1.5 (Bourhis et al., 2015)'
_diffrn_ambient_temperature 299.00
_diffrn_measured_fraction_theta_full 0.998
_diffrn_measured_fraction_theta_max 0.997
_diffrn_measurement_device_type 'CCD area detector'
_diffrn_measurement_method 'phi and omega scans'
_diffrn_radiation_monochromator graphite
_diffrn_radiation_type MoK\a
_diffrn_radiation_wavelength 0.71073
_diffrn_reflns_av_R_equivalents 0.0439
_diffrn_reflns_av_unetI/netI 0.0179
_diffrn_reflns_Laue_measured_fraction_full 0.998
_diffrn_reflns_Laue_measured_fraction_max 0.997
_diffrn_reflns_limit_h_max 31
_diffrn_reflns_limit_h_min -31
_diffrn_reflns_limit_k_max 31
_diffrn_reflns_limit_k_min -27
_diffrn_reflns_limit_l_max 33
_diffrn_reflns_limit_l_min -33
_diffrn_reflns_number 60533
_diffrn_reflns_point_group_measured_fraction_full 0.998
_diffrn_reflns_point_group_measured_fraction_max 0.997
_diffrn_reflns_theta_full 25.242
_diffrn_reflns_theta_max 25.362
_diffrn_reflns_theta_min 2.441
_diffrn_source_current 1.2
_diffrn_source_power 0.06
_diffrn_source_voltage 50.0
_exptl_absorpt_coefficient_mu 2.654
_exptl_absorpt_correction_T_max 0.7452
_exptl_absorpt_correction_T_min 0.6106
_exptl_absorpt_correction_type none
_exptl_absorpt_process_details
;
SADABS-2016/2 (Bruker,2016/2) was used for absorption correction.
wR2(int) was 0.0699 before and 0.0571 after correction.
The Ratio of minimum to maximum transmission is 0.8194.
The \l/2 correction factor is Not present.
;
_exptl_crystal_colour Brownish-Purple
_exptl_crystal_density_diffrn 2.117
_exptl_crystal_description Needle-like
_exptl_crystal_F_000 11960
_refine_diff_density_max 4.317
_refine_diff_density_min -1.302
_refine_diff_density_rms 0.227
_refine_ls_extinction_method none
_refine_ls_goodness_of_fit_ref 1.637
_refine_ls_hydrogen_treatment constr
_refine_ls_matrix_type full
_refine_ls_number_parameters 322
_refine_ls_number_reflns 4630
_refine_ls_number_restraints 21
_refine_ls_restrained_S_all 1.637
_refine_ls_R_factor_all 0.1367
_refine_ls_R_factor_gt 0.1007
_refine_ls_shift/su_max 0.001
_refine_ls_shift/su_mean 0.000
_refine_ls_structure_factor_coef Fsqd
_refine_ls_weighting_details 'w=1/[\s^2^(Fo^2^)+(0.2000P)^2^] where P=(Fo^2^+2Fc^2^)/3'
_refine_ls_weighting_scheme calc
_refine_ls_wR_factor_gt 0.2867
_refine_ls_wR_factor_ref 0.3811
_reflns_Friedel_coverage 0.000
_reflns_number_gt 3181
_reflns_number_total 4630
_reflns_threshold_expression 'I > 2\s(I)'
_cod_data_source_file d4dt02544j2.cif
_cod_data_source_block k_CCDC2
_cod_depositor_comments 'Adding full bibliography for 7717215--7717217.cif.'
_cod_original_cell_volume 19160.3(17)
_cod_database_code 7717217
_shelx_shelxl_version_number 2018/3
_shelx_space_group_comment
;
The symmetry employed for this shelxl refinement is uniquely defined
by the following loop, which should always be used as a source of
symmetry information in preference to the above space-group names.
They are only intended as comments.
;
_olex2_refinement_description
;
1. Fixed Uiso
 At 1.2 times of:
  All C(H) groups, All C(H,H) groups, All N(H,H) groups
 At 1.5 times of:
  All C(H,H,H) groups
2. Restrained distances
 C7-C3
 2.33 with sigma of 0.04
3. Restrained planarity
 C8, C7, C1, C3
 with sigma of 0.1
4. Rigid bond restraints
 C12, C30
 with sigma for 1-2 distances of 0.01 and sigma for 1-3 distances of 0.01
5. Uiso/Uaniso restraints and constraints
Uanis(O4) \\sim Ueq: with sigma of 0.001 and sigma for terminal atoms of 0.002
Uanis(C3) \\sim Ueq: with sigma of 0.001 and sigma for terminal atoms of 0.002
Uanis(O19) \\sim Ueq: with sigma of 0.001 and sigma for terminal atoms of 0.002
6. Others
 Fixed Sof: V3(0.5) O23(0.5) K2(0.125) O14(0.25) C1(0.5) C3(0.5) H3A(0.5)
 H3B(0.5) H3C(0.5) O21(0.5) O19(0.125)
7.a Ternary CH refined with riding coordinates:
 C30(H30), C7(H7), C8(H8)
7.b Secondary CH2 refined with riding coordinates:
 N22(H22A,H22B), C25(H25A,H25B), N4(H4A,H4B), N1(H1A,H1B)
7.c Idealised Me refined as rotating group:
 C12(H12A,H12B,H12C), C3(H3A,H3B,H3C)
;
_olex2_submission_special_instructions 'No special instructions were received'

loop_
_space_group_symop_operation_xyz
'x, y, z'
'-x, -y, z'
'-y, x, z'
'y, -x, z'
'-x, y, -z+1/2'
'x, -y, -z+1/2'
'y, x, -z+1/2'
'-y, -x, -z+1/2'
'x+1/2, y+1/2, z+1/2'
'-x+1/2, -y+1/2, z+1/2'
'-y+1/2, x+1/2, z+1/2'
'y+1/2, -x+1/2, z+1/2'
'-x+1/2, y+1/2, -z+1'
'x+1/2, -y+1/2, -z+1'
'y+1/2, x+1/2, -z+1'
'-y+1/2, -x+1/2, -z+1'
'-x, -y, -z'
'x, y, -z'
'y, -x, -z'
'-y, x, -z'
'x, -y, z-1/2'
'-x, y, z-1/2'
'-y, -x, z-1/2'
'y, x, z-1/2'
'-x+1/2, -y+1/2, -z+1/2'
'x+1/2, y+1/2, -z+1/2'
'y+1/2, -x+1/2, -z+1/2'
'-y+1/2, x+1/2, -z+1/2'
'x+1/2, -y+1/2, z'
'-x+1/2, y+1/2, z'
'-y+1/2, -x+1/2, z'
'y+1/2, x+1/2, z'

loop_
_atom_site_label
_atom_site_type_symbol
_atom_site_fract_x
_atom_site_fract_y
_atom_site_fract_z
_atom_site_U_iso_or_equiv
_atom_site_adp_type
_atom_site_occupancy
_atom_site_site_symmetry_order
_atom_site_calc_flag
_atom_site_refinement_flags_posn
_atom_site_refinement_flags_adp
_atom_site_refinement_flags_occupancy
_atom_site_disorder_assembly
_atom_site_disorder_group
V1 V 0.28042(8) 0.21958(8) 0.000000 0.0492(17) Uani 1 4 d S T P . .
Nb2 Nb 0.15843(4) 0.24042(4) 0.06248(4) 0.0615(15) Uani 1 1 d . . . . .
Nb3 Nb 0.17810(5) 0.12391(5) 0.000000 0.0721(16) Uani 1 2 d S T P . .
Nb4 Nb 0.30559(4) 0.10178(4) 0.06822(5) 0.0721(16) Uani 1 1 d . . . . .
Nb5 Nb 0.28355(4) 0.21645(4) 0.13244(6) 0.0746(16) Uani 1 2 d S T P . .
Cu6 Cu 0.15835(8) -0.02130(8) 0.000000 0.0857(17) Uani 1 2 d S T P . .
Cu7 Cu 0.32295(8) 0.17705(8) 0.25756(12) 0.1057(18) Uani 1 2 d S T P . .
V3 V 0.20339(13) 0.14264(13) 0.10272(16) 0.0656(18) Uani 0.5 1 d . . P . .
O5 O 0.2306(3) 0.1057(3) 0.0497(3) 0.066(2) Uani 1 1 d . . . . .
O6 O 0.1243(3) 0.2534(4) 0.000000 0.064(3) Uani 1 2 d S T P . .
O7 O 0.2849(3) 0.2875(3) 0.1094(3) 0.063(2) Uani 1 1 d . . . . .
O8 O 0.3086(3) 0.0398(3) 0.0908(5) 0.099(4) Uani 1 1 d . . . . .
O9 O 0.1108(3) 0.2573(3) 0.1044(3) 0.079(3) Uani 1 1 d . . . . .
O10 O 0.1463(3) 0.1647(3) 0.0533(3) 0.072(3) Uani 1 1 d . . . . .
O11 O 0.1975(3) 0.3025(3) 0.0585(4) 0.064(3) Uani 1 2 d S T P . .
O12 O 0.3751(3) 0.1249(3) 0.0814(5) 0.079(4) Uani 1 2 d S T P . .
O13 O 0.2912(3) 0.2840(3) 0.000000 0.062(3) Uani 1 2 d S T P . .
O15 O 0.1396(4) 0.0694(4) 0.000000 0.072(3) Uani 1 2 d S T P . .
O16 O 0.3061(3) 0.1939(3) 0.0495(4) 0.065(3) Uani 1 2 d S T P . .
O17 O 0.3205(4) 0.0945(4) 0.000000 0.088(4) Uani 1 2 d S T P . .
O18 O 0.2766(4) 0.2234(4) 0.1945(5) 0.086(4) Uani 1 2 d S T P . .
N19 N 0.1084(4) -0.0397(4) -0.0518(5) 0.088(3) Uani 1 1 d . . . . .
O20 O 0.2808(4) 0.1410(3) 0.1271(4) 0.088(3) Uani 1 1 d . . . . .
N22 N 0.2065(5) -0.0104(4) -0.0570(6) 0.108(5) Uani 1 1 d . . . . .
H22A H 0.220646 0.020075 -0.054532 0.129 Uiso 1 1 calc R U . . .
H22B H 0.231039 -0.033479 -0.055870 0.129 Uiso 1 1 calc R U . . .
O23 O 0.1723(5) 0.1152(5) 0.1428(6) 0.061(4) Uani 0.5 1 d . . P . .
C25 C 0.1799(8) -0.0143(8) -0.1034(9) 0.136(8) Uani 1 1 d . . . . .
H25A H 0.188453 0.015055 -0.123017 0.163 Uiso 1 1 calc R U . . .
H25B H 0.192201 -0.044077 -0.120438 0.163 Uiso 1 1 calc R U . . .
C30 C 0.1268(9) -0.0175(15) -0.0998(11) 0.222(18) Uani 1 1 d . U . . .
H30 H 0.118746 0.018305 -0.094297 0.267 Uiso 1 1 calc R U . . .
C12 C 0.1017(8) -0.0249(9) -0.1416(10) 0.157(9) Uani 1 1 d . U . . .
H12A H 0.066069 -0.027734 -0.134992 0.235 Uiso 1 1 calc R U . . .
H12B H 0.113468 -0.055584 -0.156594 0.235 Uiso 1 1 calc R U . . .
H12C H 0.107585 0.003162 -0.162974 0.235 Uiso 1 1 calc R U . . .
N4 N 0.2574(6) 0.1625(5) 0.2933(5) 0.106(4) Uani 1 1 d . . . . .
H4A H 0.263540 0.150503 0.322937 0.128 Uiso 1 1 calc R U . . .
H4B H 0.238525 0.190288 0.295692 0.128 Uiso 1 1 calc R U . . .
C7 C 0.2315(9) 0.1226(8) 0.2617(7) 0.135(7) Uani 1 1 d D . . . .
H7 H 0.223463 0.142486 0.232623 0.163 Uiso 1 1 calc R U . . .
C8 C 0.2674(10) 0.0865(7) 0.2424(9) 0.144(8) Uani 1 1 d . . . . .
H8 H 0.281420 0.075233 0.273592 0.173 Uiso 1 1 calc R U . . .
K2 K 0.1326(2) 0.3674(2) 0.000000 0.072(3) Uani 0.5 4 d S T P . .
K1 K 0.000000 0.000000 0.000000 0.103(3) Uani 1 8 d S T P . .
O1 O 0.4284(5) 0.0716(5) 0.000000 0.103(6) Uani 1 4 d S T P . .
O2 O 0.3281(8) -0.0457(7) 0.1368(9) 0.239(12) Uani 1 1 d . . . . .
O3 O 0.0296(14) 0.3373(14) 0.000000 0.235(16) Uani 1 2 d S T P . .
O4 O 0.4182(12) 0.0818(12) 0.1604(18) 0.307(4) Uani 1 2 d S TU P . .
O14 O 0.100(2) 0.400(2) 0.0809(13) 0.20(3) Uani 0.5 2 d S T P . .
N1 N 0.3120(8) 0.1095(6) 0.2242(7) 0.134(6) Uani 1 1 d . . . . .
H1A H 0.309159 0.114193 0.192304 0.161 Uiso 1 1 calc R U . . .
H1B H 0.338507 0.089416 0.229582 0.161 Uiso 1 1 calc R U . . .
C1 C 0.1846(18) 0.0957(15) 0.2690(19) 0.17(2) Uani 0.5 1 d . . P . .
C3 C 0.242(2) 0.0431(13) 0.2313(16) 0.170(18) Uani 0.5 1 d D U P . .
H3A H 0.219068 0.034824 0.257152 0.254 Uiso 0.5 1 calc R U P . .
H3B H 0.265821 0.015924 0.227034 0.254 Uiso 0.5 1 calc R U P . .
H3C H 0.223257 0.047887 0.201729 0.254 Uiso 0.5 1 calc R U P . .
O21 O 0.3891(15) 0.0355(16) 0.2814(17) 0.197(15) Uani 0.5 1 d . . P . .
O19 O 0.109(6) 0.391(6) 0.184(7) 0.333(4) Uani 0.25 2 d S TU P . .

loop_
_atom_site_aniso_label
_atom_site_aniso_U_11
_atom_site_aniso_U_22
_atom_site_aniso_U_33
_atom_site_aniso_U_23
_atom_site_aniso_U_13
_atom_site_aniso_U_12
V1 0.0369(17) 0.0369(17) 0.074(3) 0.000 0.000 -0.0022(12)
Nb2 0.0435(16) 0.0532(16) 0.0880(18) -0.0025(4) 0.0037(4) -0.0013(4)
Nb3 0.0442(17) 0.0419(16) 0.130(2) 0.000 0.000 -0.0050(5)
Nb4 0.0558(16) 0.0449(16) 0.1156(19) 0.0099(5) -0.0106(5) -0.0010(4)
Nb5 0.0702(16) 0.0702(16) 0.0832(19) 0.0066(5) -0.0066(5) 0.0088(7)
Cu6 0.0563(19) 0.0556(19) 0.145(3) 0.000 0.000 -0.0040(8)
Cu7 0.108(2) 0.108(2) 0.101(3) 0.0084(10) -0.0084(10) 0.0164(15)
V3 0.053(2) 0.047(2) 0.097(3) 0.0083(18) -0.0010(18) -0.0052(14)
O5 0.046(4) 0.047(4) 0.106(6) 0.005(3) -0.005(4) -0.004(3)
O6 0.042(5) 0.054(6) 0.095(8) 0.000 0.000 0.003(4)
O7 0.054(4) 0.052(4) 0.081(5) 0.002(3) 0.000(3) -0.011(3)
O8 0.071(5) 0.051(5) 0.175(10) 0.019(6) -0.015(6) -0.002(4)
O9 0.058(4) 0.070(5) 0.109(7) 0.000(4) 0.019(4) 0.005(4)
O10 0.063(5) 0.052(4) 0.102(6) 0.006(4) 0.012(4) -0.007(3)
O11 0.050(4) 0.050(4) 0.091(8) -0.003(4) 0.003(4) -0.007(4)
O12 0.055(4) 0.055(4) 0.127(10) 0.014(4) -0.014(4) 0.004(4)
O13 0.047(5) 0.038(5) 0.103(8) 0.000 0.000 -0.008(4)
O15 0.056(6) 0.047(5) 0.111(9) 0.000 0.000 -0.010(4)
O16 0.047(4) 0.047(4) 0.103(8) 0.000(4) 0.000(4) 0.002(4)
O17 0.043(6) 0.057(6) 0.164(13) 0.000 0.000 0.007(4)
O18 0.088(5) 0.088(5) 0.082(8) 0.011(5) -0.011(5) -0.013(7)
N19 0.077(7) 0.067(6) 0.119(9) 0.006(6) 0.008(6) -0.003(5)
O20 0.094(6) 0.055(5) 0.114(7) 0.012(4) 0.012(5) -0.006(4)
N22 0.075(7) 0.057(6) 0.192(15) -0.024(8) 0.029(8) 0.003(5)
O23 0.058(8) 0.047(7) 0.077(9) 0.005(6) -0.034(7) -0.002(6)
C25 0.154(19) 0.113(14) 0.141(17) 0.013(13) 0.061(16) 0.005(13)
C30 0.097(15) 0.41(5) 0.16(2) 0.13(3) 0.019(13) 0.03(2)
C12 0.114(15) 0.148(18) 0.21(2) 0.049(17) 0.011(14) 0.033(13)
N4 0.135(12) 0.075(8) 0.109(10) -0.004(6) -0.038(9) -0.008(7)
C7 0.17(2) 0.120(15) 0.116(15) -0.007(12) -0.032(14) -0.007(16)
C8 0.19(2) 0.092(13) 0.15(2) -0.007(13) -0.049(18) -0.010(15)
K2 0.066(4) 0.066(4) 0.084(7) 0.000 0.000 0.033(4)
K1 0.066(3) 0.066(3) 0.178(10) 0.000 0.000 0.000
O1 0.091(8) 0.091(8) 0.125(17) 0.000 0.000 0.003(11)
O2 0.26(2) 0.161(14) 0.30(2) 0.124(15) -0.174(19) -0.116(13)
O3 0.22(3) 0.30(4) 0.19(3) 0.000 0.000 -0.11(3)
O4 0.307(4) 0.307(4) 0.307(4) 0.0005(15) -0.0005(15) 0.000(2)
O14 0.25(4) 0.25(4) 0.09(3) -0.01(3) 0.01(3) -0.15(5)
N1 0.174(15) 0.083(9) 0.145(14) 0.027(9) 0.015(12) 0.048(10)
C1 0.15(4) 0.10(2) 0.26(6) 0.08(3) 0.06(4) 0.00(2)
C3 0.170(18) 0.169(18) 0.170(18) 0.000(2) 0.000(2) 0.000(2)
O21 0.19(3) 0.19(3) 0.22(4) -0.06(3) 0.02(3) 0.04(3)
O19 0.333(4) 0.333(4) 0.333(4) 0.0000(15) 0.0000(15) 0.000(2)

loop_
_atom_type_symbol
_atom_type_description
_atom_type_scat_dispersion_real
_atom_type_scat_dispersion_imag
_atom_type_scat_source
C C 0.0033 0.0016 'International Tables Vol C Tables 4.2.6.8 and 6.1.1.4'
H H 0.0000 0.0000 'International Tables Vol C Tables 4.2.6.8 and 6.1.1.4'
Cu Cu 0.3201 1.2651 'International Tables Vol C Tables 4.2.6.8 and 6.1.1.4'
K K 0.2009 0.2494 'International Tables Vol C Tables 4.2.6.8 and 6.1.1.4'
N N 0.0061 0.0033 'International Tables Vol C Tables 4.2.6.8 and 6.1.1.4'
Nb Nb -2.0727 0.6215 'International Tables Vol C Tables 4.2.6.8 and 6.1.1.4'
O O 0.0106 0.0060 'International Tables Vol C Tables 4.2.6.8 and 6.1.1.4'
V V 0.3005 0.5294 'International Tables Vol C Tables 4.2.6.8 and 6.1.1.4'

loop_
_geom_angle_atom_site_label_1
_geom_angle_atom_site_label_2
_geom_angle_atom_site_label_3
_geom_angle
_geom_angle_site_symmetry_1
_geom_angle_site_symmetry_3
_geom_angle_publ_flag
O13 V1 O13 109.0(6) 31 . ?
O16 V1 O13 109.5(2) . . ?
O16 V1 O13 109.5(2) 18 31 ?
O16 V1 O13 109.5(2) 18 . ?
O16 V1 O13 109.5(2) . 31 ?
O16 V1 O16 109.8(7) 18 . ?
V3 Nb2 K2 166.79(11) . . ?
O6 Nb2 V3 130.0(3) . . ?
O6 Nb2 O7 158.5(3) . 31 ?
O6 Nb2 O10 89.5(4) . . ?
O6 Nb2 O13 74.3(3) . 31 ?
O6 Nb2 K2 51.3(3) . . ?
O7 Nb2 V3 38.7(2) 31 . ?
O7 Nb2 O10 82.4(3) 31 . ?
O7 Nb2 O13 84.2(3) 31 31 ?
O7 Nb2 K2 134.16(19) 31 . ?
O9 Nb2 V3 104.7(3) . . ?
O9 Nb2 O6 101.6(4) . . ?
O9 Nb2 O7 99.6(4) . 31 ?
O9 Nb2 O10 102.6(3) . . ?
O9 Nb2 O11 101.7(4) . . ?
O9 Nb2 O13 172.2(3) . 31 ?
O9 Nb2 K2 86.9(3) . . ?
O10 Nb2 V3 43.7(3) . . ?
O10 Nb2 O13 71.0(3) . 31 ?
O10 Nb2 K2 140.7(3) . . ?
O11 Nb2 V3 122.0(3) . . ?
O11 Nb2 O6 92.6(4) . . ?
O11 Nb2 O7 86.6(4) . 31 ?
O11 Nb2 O10 154.7(4) . . ?
O11 Nb2 O13 85.3(4) . 31 ?
O11 Nb2 K2 47.9(3) . . ?
O13 Nb2 V3 74.01(19) 31 . ?
O13 Nb2 K2 95.3(2) 31 . ?
V3 Nb3 V3 147.26(15) . 18 ?
O5 Nb3 V3 39.6(2) 18 18 ?
O5 Nb3 V3 122.6(2) . 18 ?
O5 Nb3 V3 39.6(2) . . ?
O5 Nb3 V3 122.6(2) 18 . ?
O5 Nb3 O5 86.0(5) . 18 ?
O5 Nb3 O13 86.4(3) . 31 ?
O5 Nb3 O13 86.4(3) 18 31 ?
O10 Nb3 V3 45.8(3) 18 18 ?
O10 Nb3 V3 135.0(2) . 18 ?
O10 Nb3 V3 45.8(3) . . ?
O10 Nb3 V3 135.0(2) 18 . ?
O10 Nb3 O5 85.3(3) 18 18 ?
O10 Nb3 O5 156.5(3) . 18 ?
O10 Nb3 O5 85.3(3) . . ?
O10 Nb3 O5 156.5(3) 18 . ?
O10 Nb3 O10 94.1(5) . 18 ?
O10 Nb3 O13 71.3(2) . 31 ?
O10 Nb3 O13 71.3(2) 18 31 ?
O13 Nb3 V3 75.79(8) 31 18 ?
O13 Nb3 V3 75.79(8) 31 . ?
O15 Nb3 V3 105.53(8) . 18 ?
O15 Nb3 V3 105.53(8) . . ?
O15 Nb3 O5 101.7(3) . 18 ?
O15 Nb3 O5 101.7(3) . . ?
O15 Nb3 O10 101.4(3) . 18 ?
O15 Nb3 O10 101.4(3) . . ?
O15 Nb3 O13 168.8(4) . 31 ?
O5 Nb4 V3 37.4(2) . . ?
O5 Nb4 O16 84.5(2) . . ?
O8 Nb4 V3 105.0(3) . . ?
O8 Nb4 O5 100.3(3) . . ?
O8 Nb4 O12 100.5(4) . . ?
O8 Nb4 O16 170.7(5) . . ?
O8 Nb4 O17 104.1(5) . . ?
O8 Nb4 O20 102.0(5) . . ?
O12 Nb4 V3 131.0(4) . . ?
O12 Nb4 O5 158.8(3) . . ?
O12 Nb4 O16 74.3(3) . . ?
O12 Nb4 O20 89.7(5) . . ?
O16 Nb4 V3 74.0(2) . . ?
O17 Nb4 V3 121.2(3) . . ?
O17 Nb4 O5 87.7(4) . . ?
O17 Nb4 O12 91.2(5) . . ?
O17 Nb4 O16 83.9(4) . . ?
O17 Nb4 O20 153.2(4) . . ?
O20 Nb4 V3 44.6(3) . . ?
O20 Nb4 O5 82.0(4) . . ?
O20 Nb4 O16 70.6(4) . . ?
V3 Nb5 V3 147.90(18) 31 . ?
O7 Nb5 V3 39.7(2) . 31 ?
O7 Nb5 V3 39.7(2) 31 . ?
O7 Nb5 V3 122.8(2) 31 31 ?
O7 Nb5 V3 122.8(2) . . ?
O7 Nb5 O7 86.1(4) 31 . ?
O7 Nb5 O16 85.8(3) 31 . ?
O7 Nb5 O16 85.8(3) . . ?
O7 Nb5 O20 157.1(4) . . ?
O7 Nb5 O20 85.7(3) . 31 ?
O7 Nb5 O20 157.1(4) 31 31 ?
O7 Nb5 O20 85.7(3) 31 . ?
O16 Nb5 V3 75.94(10) . . ?
O16 Nb5 V3 75.94(10) . 31 ?
O18 Nb5 V3 105.34(10) . . ?
O18 Nb5 V3 105.34(10) . 31 ?
O18 Nb5 O7 102.5(4) . . ?
O18 Nb5 O7 102.5(4) . 31 ?
O18 Nb5 O16 168.4(5) . . ?
O18 Nb5 O20 100.1(4) . . ?
O18 Nb5 O20 100.1(4) . 31 ?
O20 Nb5 V3 46.0(3) 31 31 ?
O20 Nb5 V3 135.1(3) . 31 ?
O20 Nb5 V3 46.0(3) . . ?
O20 Nb5 V3 135.1(3) 31 . ?
O20 Nb5 O16 72.2(3) 31 . ?
O20 Nb5 O16 72.3(3) . . ?
O20 Nb5 O20 93.8(5) 31 . ?
N19 Cu6 N19 90.9(7) . 18 ?
N19 Cu6 N22 173.0(5) . 18 ?
N19 Cu6 N22 173.0(5) 18 . ?
N19 Cu6 N22 84.0(6) 18 18 ?
N19 Cu6 N22 84.0(6) . . ?
N22 Cu6 N22 100.6(9) 18 . ?
N4 Cu7 N4 95.1(7) . 31 ?
N1 Cu7 N4 86.1(6) . . ?
N1 Cu7 N4 176.4(7) 31 . ?
N1 Cu7 N4 86.1(6) 31 31 ?
N1 Cu7 N4 176.4(7) . 31 ?
N1 Cu7 N1 92.6(11) 31 . ?
Nb2 V3 Nb4 121.96(13) . . ?
Nb3 V3 Nb2 72.85(10) . . ?
Nb3 V3 Nb4 80.94(11) . . ?
Nb3 V3 Nb5 122.15(14) . . ?
Nb5 V3 Nb2 79.82(9) . . ?
Nb5 V3 Nb4 71.97(9) . . ?
O5 V3 Nb2 107.6(3) . . ?
O5 V3 Nb3 42.3(2) . . ?
O5 V3 Nb4 41.0(2) . . ?
O5 V3 Nb5 106.1(3) . . ?
O5 V3 O7 122.3(4) . 31 ?
O5 V3 O10 85.1(4) . . ?
O5 V3 O20 82.5(4) . . ?
O7 V3 Nb2 41.1(2) 31 . ?
O7 V3 Nb3 106.6(3) 31 . ?
O7 V3 Nb4 105.6(2) 31 . ?
O7 V3 Nb5 40.8(2) 31 . ?
O7 V3 O10 82.9(3) 31 . ?
O7 V3 O20 82.7(3) 31 . ?
O10 V3 Nb2 41.8(2) . . ?
O10 V3 Nb3 42.8(2) . . ?
O10 V3 Nb4 121.7(3) . . ?
O10 V3 Nb5 120.1(2) . . ?
O10 V3 O20 152.1(4) . . ?
O20 V3 Nb2 120.0(2) . . ?
O20 V3 Nb3 120.7(3) . . ?
O20 V3 Nb4 41.5(3) . . ?
O20 V3 Nb5 41.9(2) . . ?
O23 V3 Nb2 116.6(5) . . ?
O23 V3 Nb3 118.9(5) . . ?
O23 V3 Nb4 121.5(5) . . ?
O23 V3 Nb5 118.9(5) . . ?
O23 V3 O5 120.4(6) . . ?
O23 V3 O7 117.3(6) . 31 ?
O23 V3 O10 102.1(5) . . ?
O23 V3 O20 105.7(5) . . ?
Nb3 O5 Nb4 148.2(4) . . ?
V3 O5 Nb3 98.1(3) . . ?
V3 O5 Nb4 101.5(4) . . ?
Nb2 O6 Nb2 121.4(5) 18 . ?
Nb2 O6 K2 98.1(3) 18 . ?
Nb2 O6 K2 98.1(3) . . ?
Nb5 O7 Nb2 149.4(4) . 31 ?
V3 O7 Nb2 100.2(3) 31 31 ?
V3 O7 Nb5 99.5(3) 31 . ?
Nb2 O10 V3 94.5(4) . . ?
Nb3 O10 Nb2 123.6(4) . . ?
Nb3 O10 V3 91.4(3) . . ?
Nb2 O11 Nb2 153.5(6) . 31 ?
Nb2 O11 K2 102.5(3) . . ?
Nb2 O11 K2 102.5(3) 31 . ?
Nb4 O12 Nb4 123.0(5) . 31 ?
V1 O13 Nb2 123.9(3) . 16_554 ?
V1 O13 Nb2 123.9(3) . 31 ?
V1 O13 Nb3 123.5(5) . 31 ?
Nb2 O13 Nb2 89.6(3) 31 16_554 ?
Nb2 O13 Nb3 93.3(2) 31 31 ?
Nb2 O13 Nb3 93.3(2) 16_554 31 ?
V1 O16 Nb4 124.4(4) . . ?
V1 O16 Nb4 124.4(4) . 31 ?
V1 O16 Nb5 124.6(5) . . ?
Nb4 O16 Nb4 88.2(3) . 31 ?
Nb5 O16 Nb4 92.5(3) . . ?
Nb5 O16 Nb4 92.5(3) . 31 ?
Nb4 O17 Nb4 153.8(6) . 18 ?
Cu6 N19 K1 100.5(5) . . ?
C30 N19 Cu6 108.4(14) . . ?
C30 N19 K1 121.1(12) . . ?
Nb4 O20 V3 93.9(4) . . ?
Nb5 O20 Nb4 123.8(5) . . ?
Nb5 O20 V3 92.2(4) . . ?
Cu6 N22 H22A 109.3 . . ?
Cu6 N22 H22B 109.3 . . ?
H22A N22 H22B 108.0 . . ?
C25 N22 Cu6 111.4(10) . . ?
C25 N22 H22A 109.3 . . ?
C25 N22 H22B 109.3 . . ?
N22 C25 H25A 108.6 . . ?
N22 C25 H25B 108.6 . . ?
H25A C25 H25B 107.5 . . ?
C30 C25 N22 114.8(19) . . ?
C30 C25 H25A 108.6 . . ?
C30 C25 H25B 108.6 . . ?
N19 C30 H30 99.7 . . ?
C25 C30 N19 113.6(19) . . ?
C25 C30 H30 99.7 . . ?
C12 C30 N19 122(3) . . ?
C12 C30 C25 116(2) . . ?
C12 C30 H30 99.7 . . ?
C30 C12 H12A 109.5 . . ?
C30 C12 H12B 109.5 . . ?
C30 C12 H12C 109.5 . . ?
H12A C12 H12B 109.5 . . ?
H12A C12 H12C 109.5 . . ?
H12B C12 H12C 109.5 . . ?
Cu7 N4 H4A 111.0 . . ?
Cu7 N4 H4B 111.0 . . ?
H4A N4 H4B 109.0 . . ?
C7 N4 Cu7 103.8(13) . . ?
C7 N4 H4A 111.0 . . ?
C7 N4 H4B 111.0 . . ?
N4 C7 H7 101.2 . . ?
C8 C7 N4 111.6(18) . . ?
C8 C7 H7 101.2 . . ?
C1 C7 N4 130(3) . . ?
C1 C7 H7 101.2 . . ?
C1 C7 C8 107(2) . . ?
C7 C8 H8 97.3 . . ?
N1 C8 C7 113.2(17) . . ?
N1 C8 H8 97.3 . . ?
C3 C8 C7 108(3) . . ?
C3 C8 H8 97.3 . . ?
C3 C8 N1 134(3) . . ?
Nb2 K2 Nb2 83.71(16) . 16_554 ?
Nb2 K2 Nb2 53.41(10) 31 16_554 ?
Nb2 K2 Nb2 83.71(16) 18 31 ?
Nb2 K2 Nb2 59.10(10) 18 16_554 ?
Nb2 K2 Nb2 59.10(10) . 31 ?
Nb2 K2 Nb2 53.41(10) . 18 ?
O6 K2 Nb2 30.67(10) 31 31 ?
O6 K2 Nb2 30.67(10) 31 16_554 ?
O6 K2 Nb2 30.67(10) . 18 ?
O6 K2 Nb2 83.5(2) . 31 ?
O6 K2 Nb2 83.5(2) . 16_554 ?
O6 K2 Nb2 30.67(10) . . ?
O6 K2 Nb2 83.5(2) 31 . ?
O6 K2 Nb2 83.5(2) 31 18 ?
O6 K2 O6 98.4(4) 31 . ?
O11 K2 Nb2 29.65(6) 18 18 ?
O11 K2 Nb2 68.2(2) 18 . ?
O11 K2 Nb2 68.2(2) 18 31 ?
O11 K2 Nb2 68.2(2) . 18 ?
O11 K2 Nb2 29.65(6) . . ?
O11 K2 Nb2 29.65(6) 18 16_554 ?
O11 K2 Nb2 29.65(6) . 31 ?
O11 K2 Nb2 68.2(2) . 16_554 ?
O11 K2 O6 57.0(2) . . ?
O11 K2 O6 57.0(2) 18 . ?
O11 K2 O6 57.0(2) . 31 ?
O11 K2 O6 57.0(2) 18 31 ?
O11 K2 O11 67.2(5) 18 . ?
O3 K2 Nb2 142.2(6) . 16_554 ?
O3 K2 Nb2 85.7(8) . . ?
O3 K2 Nb2 142.2(6) 31 . ?
O3 K2 Nb2 142.2(6) . 31 ?
O3 K2 Nb2 85.7(8) 31 31 ?
O3 K2 Nb2 85.7(8) . 18 ?
O3 K2 Nb2 142.2(6) 31 18 ?
O3 K2 Nb2 85.7(8) 31 16_554 ?
O3 K2 O6 167.9(9) . 31 ?
O3 K2 O6 69.5(8) . . ?
O3 K2 O6 69.5(8) 31 31 ?
O3 K2 O6 167.9(9) 31 . ?
O3 K2 O11 113.6(7) 31 . ?
O3 K2 O11 113.6(7) 31 18 ?
O3 K2 O11 113.6(7) . 18 ?
O3 K2 O11 113.6(7) . . ?
O3 K2 O3 122.5(17) . 31 ?
O14 K2 Nb2 138.6(10) 18 . ?
O14 K2 Nb2 138.6(10) . 18 ?
O14 K2 Nb2 87.7(13) . . ?
O14 K2 Nb2 87.7(13) 18 18 ?
O14 K2 Nb2 87.7(13) 18 16_554 ?
O14 K2 Nb2 138.6(10) . 16_554 ?
O14 K2 Nb2 87.7(13) . 31 ?
O14 K2 Nb2 138.6(10) 18 31 ?
O14 K2 O6 108.1(9) . 31 ?
O14 K2 O6 108.1(9) . . ?
O14 K2 O6 108.1(9) 18 31 ?
O14 K2 O6 108.1(9) 18 . ?
O14 K2 O11 84.8(15) 18 18 ?
O14 K2 O11 152.1(16) . 18 ?
O14 K2 O11 84.8(15) . . ?
O14 K2 O11 152.1(16) 18 . ?
O14 K2 O3 76.8(7) . . ?
O14 K2 O3 76.8(7) 18 . ?
O14 K2 O3 76.8(7) 18 31 ?
O14 K2 O3 76.8(7) . 31 ?
O14 K2 O14 123(3) 18 . ?
N19 K1 N19 79.65(17) . 4 ?
N19 K1 N19 50.1(4) 4 19 ?
N19 K1 N19 129.9(4) 18 17 ?
N19 K1 N19 180.0(4) 20 4 ?
N19 K1 N19 180.0 . 17 ?
N19 K1 N19 129.9(4) . 2 ?
N19 K1 N19 100.35(17) . 19 ?
N19 K1 N19 100.35(17) 20 2 ?
N19 K1 N19 79.65(17) 18 19 ?
N19 K1 N19 79.65(17) 4 2 ?
N19 K1 N19 100.35(17) 4 17 ?
N19 K1 N19 50.1(4) . 18 ?
N19 K1 N19 79.65(17) 19 17 ?
N19 K1 N19 79.65(17) 20 18 ?
N19 K1 N19 129.9(4) 20 19 ?
N19 K1 N19 100.35(17) 4 18 ?
N19 K1 N19 100.35(17) 2 19 ?
N19 K1 N19 180.0(6) 2 18 ?
N19 K1 N19 180.0(6) 3 19 ?
N19 K1 N19 79.65(17) . 3 ?
N19 K1 N19 79.65(17) 20 17 ?
N19 K1 N19 50.1(4) 20 3 ?
N19 K1 N19 50.1(4) 2 17 ?
N19 K1 N19 129.9(4) 4 3 ?
N19 K1 N19 100.35(17) 3 17 ?
N19 K1 N19 79.65(17) 2 3 ?
N19 K1 N19 100.35(17) 18 3 ?
N19 K1 N19 100.35(17) . 20 ?
Cu7 N1 H1A 109.8 . . ?
Cu7 N1 H1B 109.8 . . ?
C8 N1 Cu7 109.6(14) . . ?
C8 N1 H1A 109.8 . . ?
C8 N1 H1B 109.8 . . ?
H1A N1 H1B 108.2 . . ?
C8 C3 H3A 109.5 . . ?
C8 C3 H3B 109.5 . . ?
C8 C3 H3C 109.5 . . ?
H3A C3 H3B 109.5 . . ?
H3A C3 H3C 109.5 . . ?
H3B C3 H3C 109.5 . . ?

loop_
_geom_bond_atom_site_label_1
_geom_bond_atom_site_label_2
_geom_bond_distance
_geom_bond_site_symmetry_2
_geom_bond_publ_flag
V1 O13 1.723(9) 31 ?
V1 O13 1.723(9) . ?
V1 O16 1.667(11) 18 ?
V1 O16 1.667(11) . ?
Nb2 V3 3.048(4) . ?
Nb2 O6 1.971(5) . ?
Nb2 O7 2.036(7) 31 ?
Nb2 O9 1.763(8) . ?
Nb2 O10 2.038(7) . ?
Nb2 O11 1.939(3) . ?
Nb2 O13 2.441(6) 31 ?
Nb2 K2 3.826(6) . ?
Nb3 V3 2.947(4) . ?
Nb3 V3 2.947(4) 18 ?
Nb3 O5 2.005(7) . ?
Nb3 O5 2.005(7) 18 ?
Nb3 O10 2.003(8) 18 ?
Nb3 O10 2.003(8) . ?
Nb3 O13 2.454(9) 31 ?
Nb3 O15 1.760(10) . ?
Nb4 V3 3.056(4) . ?
Nb4 O5 2.047(7) . ?
Nb4 O8 1.752(8) . ?
Nb4 O12 1.967(5) . ?
Nb4 O16 2.484(7) . ?
Nb4 O17 1.928(3) . ?
Nb4 O20 2.030(10) . ?
Nb5 V3 2.989(4) 31 ?
Nb5 V3 2.989(4) . ?
Nb5 O7 1.980(7) . ?
Nb5 O7 1.980(7) 31 ?
Nb5 O16 2.432(12) . ?
Nb5 O18 1.727(14) . ?
Nb5 O20 1.996(8) . ?
Nb5 O20 1.996(8) 31 ?
Cu6 N19 2.001(13) . ?
Cu6 N19 2.001(13) 18 ?
Cu6 N22 2.038(14) 18 ?
Cu6 N22 2.038(14) . ?
Cu7 N4 2.025(17) 31 ?
Cu7 N4 2.025(17) . ?
Cu7 N1 2.024(19) 31 ?
Cu7 N1 2.024(19) . ?
V3 O5 1.896(9) . ?
V3 O7 1.936(7) 31 ?
V3 O10 2.112(9) . ?
V3 O20 2.151(10) . ?
V3 O23 1.552(17) . ?
O6 K2 3.014(11) . ?
O11 K2 2.906(13) . ?
N19 C30 1.52(3) . ?
N19 K1 3.364(12) . ?
N22 H22A 0.8900 . ?
N22 H22B 0.8900 . ?
N22 C25 1.46(3) . ?
C25 H25A 0.9700 . ?
C25 H25B 0.9700 . ?
C25 C30 1.41(3) . ?
C30 H30 0.9800 . ?
C30 C12 1.34(3) . ?
C12 H12A 0.9600 . ?
C12 H12B 0.9600 . ?
C12 H12C 0.9600 . ?
N4 H4A 0.8900 . ?
N4 H4B 0.8900 . ?
N4 C7 1.53(2) . ?
C7 H7 0.9800 . ?
C7 C8 1.45(3) . ?
C7 C1 1.44(5) . ?
C8 H8 0.9800 . ?
C8 N1 1.42(3) . ?
C8 C3 1.36(4) . ?
K2 O3 2.83(3) . ?
K2 O3 2.83(3) 31 ?
K2 O14 2.53(5) 18 ?
K2 O14 2.53(5) . ?
N1 H1A 0.8900 . ?
N1 H1B 0.8900 . ?
C3 H3A 0.9600 . ?
C3 H3B 0.9600 . ?
C3 H3C 0.9600 . ?

loop_
_geom_torsion_atom_site_label_1
_geom_torsion_atom_site_label_2
_geom_torsion_atom_site_label_3
_geom_torsion_atom_site_label_4
_geom_torsion
_geom_torsion_site_symmetry_1
_geom_torsion_site_symmetry_2
_geom_torsion_site_symmetry_3
_geom_torsion_site_symmetry_4
_geom_torsion_publ_flag
Nb2 V3 O5 Nb3 -36.1(3) . . . . ?
Nb2 V3 O5 Nb4 118.8(3) . . . . ?
Nb3 V3 O5 Nb4 154.9(5) . . . . ?
Nb4 V3 O5 Nb3 -154.9(5) . . . . ?
Nb5 V3 O5 Nb3 -120.3(2) . . . . ?
Nb5 V3 O5 Nb4 34.6(3) . . . . ?
Cu6 N19 C30 C25 31(3) . . . . ?
Cu6 N19 C30 C12 178(3) . . . . ?
Cu6 N22 C25 C30 8(3) . . . . ?
Cu7 N4 C7 C8 39.1(18) . . . . ?
Cu7 N4 C7 C1 177(3) . . . . ?
O7 V3 O5 Nb3 -78.9(4) 31 . . . ?
O7 V3 O5 Nb4 76.0(4) 31 . . . ?
O10 V3 O5 Nb3 -0.4(3) . . . . ?
O10 V3 O5 Nb4 154.5(3) . . . . ?
O13 V1 O13 Nb2 58.0(4) 31 . . 31 ?
O13 V1 O13 Nb2 -58.0(4) 31 . . 16_554 ?
O13 V1 O13 Nb3 180.0 31 . . 31 ?
O13 V1 O16 Nb4 177.7(4) 31 . . 31 ?
O13 V1 O16 Nb4 -62.8(6) . . . 31 ?
O13 V1 O16 Nb4 62.8(6) 31 . . . ?
O13 V1 O16 Nb4 -177.8(4) . . . . ?
O13 V1 O16 Nb5 -59.7(3) 31 . . . ?
O13 V1 O16 Nb5 59.7(3) . . . . ?
O16 V1 O13 Nb2 -61.7(6) . . . 31 ?
O16 V1 O13 Nb2 -177.8(4) . . . 16_554 ?
O16 V1 O13 Nb2 61.7(6) 18 . . 16_554 ?
O16 V1 O13 Nb2 177.8(4) 18 . . 31 ?
O16 V1 O13 Nb3 60.2(4) . . . 31 ?
O16 V1 O13 Nb3 -60.2(4) 18 . . 31 ?
O16 V1 O16 Nb4 -57.5(5) 18 . . . ?
O16 V1 O16 Nb4 57.5(5) 18 . . 31 ?
O16 V1 O16 Nb5 180.000(0) 18 . . . ?
O20 V3 O5 Nb3 -155.3(3) . . . . ?
O20 V3 O5 Nb4 -0.4(3) . . . . ?
N22 C25 C30 N19 -26(4) . . . . ?
N22 C25 C30 C12 -175(3) . . . . ?
O23 V3 O5 Nb3 100.8(6) . . . . ?
O23 V3 O5 Nb4 -104.3(6) . . . . ?
N4 C7 C8 N1 -44(2) . . . . ?
N4 C7 C8 C3 157(2) . . . . ?
C7 C8 N1 Cu7 25(2) . . . . ?
K1 N19 C30 C25 146(2) . . . . ?
K1 N19 C30 C12 -67(4) . . . . ?
C1 C7 C8 N1 168(3) . . . . ?
C1 C7 C8 C3 9(2) . . . . ?
C3 C8 N1 Cu7 177(3) . . . . ?
